data_2227886
loop_
_publ_author_name
'Gul, Salman'
'Siddiqui, Hamid Latif'
'Ahmad, Matloob'
'Parvez, Masood'

_publ_section_title
;
 4-Hydroxy-2-[(4-iodobenzoyl)methyl]-3-(3-methoxybenzoyl)-2<i>H</i>-1,2-benzothiazine
 1,1-dioxide
;
_journal_coeditor_code PK2258
_journal_issue 9
_journal_name_full 'Acta Crystallographica Section E'
_journal_page_first o2327
_journal_paper_doi 10.1107/S1600536810032265
_journal_volume 66
_journal_year 2010
_chemical_formula_iupac 'C24 H18 I N O6 S'
_chemical_formula_moiety 'C24 H18 I N O6 S'
_chemical_formula_sum 'C24 H18 I N O6 S'
_chemical_formula_weight 575.35
_chemical_name_systematic
;
4-Hydroxy-2-[(4-iodobenzoyl)methyl]-3-(3-methoxybenzoyl)-2<i>H</i>-
1,2-benzothiazine 1,1-dioxide
;
_space_group_IT_number 14
_symmetry_cell_setting monoclinic
_symmetry_space_group_name_Hall '-P 2ybc'
_symmetry_space_group_name_H-M 'P 1 21/c 1'
_atom_sites_solution_hydrogens difmap
_atom_sites_solution_primary direct
_atom_sites_solution_secondary difmap
_cell_angle_alpha 90.00
_cell_angle_beta 100.5288(11)
_cell_angle_gamma 90.00
_cell_formula_units_Z 4
_cell_length_a 9.7392(2)
_cell_length_b 11.5288(3)
_cell_length_c 20.4634(4)
_cell_measurement_reflns_used 5266
_cell_measurement_temperature 173(2)
_cell_measurement_theta_max 27.5
_cell_measurement_theta_min 1.0
_cell_volume 2258.97(9)
_computing_cell_refinement 'DENZO (Otwinowski & Minor, 1997)'
_computing_data_collection 'COLLECT (Nonius, 1998)'
_computing_data_reduction 'SCALEPACK (Otwinowski & Minor, 1997)'
_computing_molecular_graphics 'ORTEP-3 for Windows (Farrugia, 1997)'
_computing_publication_material 'SHELXL97 (Sheldrick, 2008)'
_computing_structure_refinement 'SHELXL97 (Sheldrick, 2008)'
_computing_structure_solution 'SHELXS97 (Sheldrick, 2008)'
_diffrn_ambient_temperature 173(2)
_diffrn_measured_fraction_theta_full 0.996
_diffrn_measured_fraction_theta_max 0.996
_diffrn_measurement_device_type 'Nonius KappaCCD'
_diffrn_measurement_method '\w and \f scans'
_diffrn_radiation_monochromator graphite
_diffrn_radiation_source 'fine-focus sealed tube'
_diffrn_radiation_type MoK\a
_diffrn_radiation_wavelength 0.71073
_diffrn_reflns_av_R_equivalents 0.0170
_diffrn_reflns_av_sigmaI/netI 0.0214
_diffrn_reflns_limit_h_max 11
_diffrn_reflns_limit_h_min -11
_diffrn_reflns_limit_k_max 13
_diffrn_reflns_limit_k_min -13
_diffrn_reflns_limit_l_max 24
_diffrn_reflns_limit_l_min -24
_diffrn_reflns_number 16229
_diffrn_reflns_theta_full 25.00
_diffrn_reflns_theta_max 25.00
_diffrn_reflns_theta_min 2.66
_diffrn_standards_number 0
_exptl_absorpt_coefficient_mu 1.552
_exptl_absorpt_correction_T_max 0.886
_exptl_absorpt_correction_T_min 0.836
_exptl_absorpt_correction_type multi-scan
_exptl_absorpt_process_details '(SORTAV; Blessing, 1997)'
_exptl_crystal_colour yellow
_exptl_crystal_density_diffrn 1.692
_exptl_crystal_density_method 'not measured'
_exptl_crystal_description prism
_exptl_crystal_F_000 1144
_exptl_crystal_size_max 0.12
_exptl_crystal_size_mid 0.10
_exptl_crystal_size_min 0.08
_refine_diff_density_max 0.761
_refine_diff_density_min -0.831
_refine_ls_extinction_method none
_refine_ls_goodness_of_fit_ref 1.079
_refine_ls_hydrogen_treatment constr
_refine_ls_matrix_type full
_refine_ls_number_parameters 300
_refine_ls_number_reflns 3960
_refine_ls_number_restraints 0
_refine_ls_restrained_S_all 1.079
_refine_ls_R_factor_all 0.0293
_refine_ls_R_factor_gt 0.0258
_refine_ls_shift/su_max 0.001
_refine_ls_shift/su_mean 0.000
_refine_ls_structure_factor_coef Fsqd
_refine_ls_weighting_details 'calc w = 1/[\s^2^(Fo^2^)+(0.0174P)^2^+2.9397P] where P=(Fo^2^+2Fc^2^)/3'
_refine_ls_weighting_scheme calc
_refine_ls_wR_factor_gt 0.0580
_refine_ls_wR_factor_ref 0.0608
_reflns_number_gt 3620
_reflns_number_total 3960
_reflns_threshold_expression I>2\s(I)
_cod_data_source_file pk2258.cif
_cod_data_source_block I
_cod_original_sg_symbol_H-M 'P 21/c'
_cod_database_code 2227886
_cod_database_fobs_code 2227886

loop_
_symmetry_equiv_pos_as_xyz
'x, y, z'
'-x, y+1/2, -z+1/2'
'-x, -y, -z'
'x, -y-1/2, z-1/2'

loop_
_atom_site_type_symbol
_atom_site_label
_atom_site_fract_x
_atom_site_fract_y
_atom_site_fract_z
_atom_site_U_iso_or_equiv
_atom_site_adp_type
_atom_site_calc_flag
_atom_site_refinement_flags
_atom_site_occupancy
_atom_site_disorder_assembly
_atom_site_disorder_group
I I1 0.309451(19) 0.222186(19) 0.434249(8) 0.04263(8) Uani d . 1 . .
S S1 -0.12938(6) 0.42205(5) 0.72012(3) 0.02558(14) Uani d . 1 . .
O O1 -0.15136(17) 0.53974(15) 0.69887(9) 0.0335(4) Uani d . 1 . .
O O2 -0.18899(17) 0.33084(16) 0.67691(9) 0.0330(4) Uani d . 1 . .
O O3 0.1160(2) 0.56345(19) 0.89527(10) 0.0465(5) Uani d . 1 . .
H H3O 0.1921 0.5875 0.8867 0.070 Uiso calc R 1 . .
O O4 0.30729(19) 0.59168(17) 0.82968(11) 0.0448(5) Uani d . 1 . .
O O5 0.1389(2) 0.5711(2) 0.54065(11) 0.0515(6) Uani d . 1 . .
O O6 0.33468(18) 0.27269(16) 0.77976(9) 0.0310(4) Uani d . 1 . .
N N1 0.04075(19) 0.40214(17) 0.73891(10) 0.0239(4) Uani d . 1 . .
C C1 -0.1770(3) 0.4068(2) 0.79852(12) 0.0281(5) Uani d . 1 . .
C C2 -0.3034(3) 0.3567(2) 0.80468(14) 0.0346(6) Uani d . 1 . .
H H2 -0.3641 0.3266 0.7668 0.042 Uiso calc R 1 . .
C C3 -0.3395(3) 0.3513(3) 0.86691(16) 0.0465(7) Uani d . 1 . .
H H3 -0.4260 0.3178 0.8720 0.056 Uiso calc R 1 . .
C C4 -0.2503(4) 0.3946(3) 0.92140(17) 0.0563(9) Uani d . 1 . .
H H4 -0.2765 0.3917 0.9639 0.068 Uiso calc R 1 . .
C C5 -0.1229(3) 0.4422(3) 0.91516(15) 0.0495(8) Uani d . 1 . .
H H5 -0.0621 0.4705 0.9535 0.059 Uiso calc R 1 . .
C C6 -0.0831(3) 0.4489(2) 0.85358(13) 0.0334(6) Uani d . 1 . .
C C7 0.0526(3) 0.4997(2) 0.84576(14) 0.0343(6) Uani d . 1 . .
C C8 0.1083(2) 0.4833(2) 0.78869(13) 0.0277(5) Uani d . 1 . .
C C9 0.2346(3) 0.5410(2) 0.78018(15) 0.0350(6) Uani d . 1 . .
C C10 0.2832(3) 0.5437(2) 0.71554(15) 0.0337(6) Uani d . 1 . .
C C11 0.1901(3) 0.5553(2) 0.65576(15) 0.0359(6) Uani d . 1 . .
H H11 0.0927 0.5602 0.6556 0.043 Uiso calc R 1 . .
C C12 0.2394(3) 0.5599(2) 0.59636(16) 0.0403(7) Uani d . 1 . .
C C13 0.3816(3) 0.5525(3) 0.59645(17) 0.0448(7) Uani d . 1 . .
H H13 0.4154 0.5543 0.5557 0.054 Uiso calc R 1 . .
C C14 0.4742(3) 0.5427(3) 0.65634(17) 0.0461(8) Uani d . 1 . .
H H14 0.5716 0.5386 0.6564 0.055 Uiso calc R 1 . .
C C15 0.4271(3) 0.5388(2) 0.71568(16) 0.0403(7) Uani d . 1 . .
H H15 0.4915 0.5328 0.7564 0.048 Uiso calc R 1 . .
C C16 0.1815(4) 0.5671(4) 0.47757(17) 0.0605(10) Uani d . 1 . .
H H16A 0.0988 0.5674 0.4422 0.073 Uiso calc R 1 . .
H H16B 0.2355 0.4963 0.4745 0.073 Uiso calc R 1 . .
H H16C 0.2394 0.6350 0.4727 0.073 Uiso calc R 1 . .
C C17 0.0871(3) 0.2799(2) 0.75191(12) 0.0251(5) Uani d . 1 . .
H H17A 0.0214 0.2265 0.7240 0.030 Uiso calc R 1 . .
H H17B 0.0890 0.2602 0.7992 0.030 Uiso calc R 1 . .
C C18 0.2332(3) 0.2673(2) 0.73533(12) 0.0250(5) Uani d . 1 . .
C C19 0.2470(3) 0.2523(2) 0.66453(12) 0.0256(5) Uani d . 1 . .
C C20 0.1333(3) 0.2615(2) 0.61251(13) 0.0292(6) Uani d . 1 . .
H H20 0.0426 0.2741 0.6220 0.035 Uiso calc R 1 . .
C C21 0.1508(3) 0.2524(2) 0.54714(13) 0.0334(6) Uani d . 1 . .
H H21 0.0731 0.2603 0.5119 0.040 Uiso calc R 1 . .
C C22 0.2828(3) 0.2318(2) 0.53356(13) 0.0313(6) Uani d . 1 . .
C C23 0.3973(3) 0.2196(3) 0.58470(14) 0.0355(6) Uani d . 1 . .
H H23 0.4872 0.2037 0.5750 0.043 Uiso calc R 1 . .
C C24 0.3789(3) 0.2308(2) 0.64959(13) 0.0320(6) Uani d . 1 . .
H H24 0.4572 0.2238 0.6847 0.038 Uiso calc R 1 . .

loop_
_atom_site_aniso_label
_atom_site_aniso_U_11
_atom_site_aniso_U_22
_atom_site_aniso_U_33
_atom_site_aniso_U_12
_atom_site_aniso_U_13
_atom_site_aniso_U_23
I1 0.03981(12) 0.06393(15) 0.02580(11) -0.00825(9) 0.01039(8) -0.00513(8)
S1 0.0217(3) 0.0240(3) 0.0290(3) -0.0021(2) -0.0009(2) 0.0009(2)
O1 0.0263(9) 0.0271(9) 0.0435(11) 0.0010(7) -0.0030(8) 0.0076(8)
O2 0.0305(9) 0.0333(10) 0.0335(10) -0.0090(8) 0.0016(8) -0.0047(8)
O3 0.0362(11) 0.0499(13) 0.0488(12) -0.0011(10) -0.0046(9) -0.0239(10)
O4 0.0290(10) 0.0373(11) 0.0609(13) -0.0048(8) -0.0103(9) -0.0153(10)
O5 0.0337(10) 0.0716(16) 0.0476(13) 0.0016(10) 0.0034(9) 0.0235(11)
O6 0.0295(9) 0.0363(10) 0.0248(9) 0.0047(8) -0.0017(8) 0.0009(8)
N1 0.0211(10) 0.0205(10) 0.0281(11) -0.0006(8) -0.0011(8) -0.0003(8)
C1 0.0288(13) 0.0257(13) 0.0294(13) 0.0046(10) 0.0040(10) 0.0006(10)
C2 0.0311(13) 0.0314(15) 0.0417(15) 0.0026(11) 0.0074(12) 0.0027(12)
C3 0.0421(16) 0.0507(19) 0.0509(18) 0.0010(15) 0.0194(14) 0.0049(15)
C4 0.062(2) 0.072(2) 0.0396(17) 0.0041(18) 0.0203(16) 0.0002(17)
C5 0.0495(18) 0.061(2) 0.0362(16) 0.0040(16) 0.0044(14) -0.0104(15)
C6 0.0328(13) 0.0322(15) 0.0341(14) 0.0061(11) 0.0029(11) -0.0045(11)
C7 0.0291(13) 0.0288(14) 0.0403(15) 0.0056(11) -0.0066(11) -0.0076(12)
C8 0.0231(12) 0.0223(12) 0.0340(14) 0.0038(10) -0.0048(10) -0.0031(11)
C9 0.0256(13) 0.0203(13) 0.0540(17) 0.0053(10) -0.0059(12) -0.0003(12)
C10 0.0239(12) 0.0187(13) 0.0559(17) -0.0031(10) 0.0004(12) 0.0030(12)
C11 0.0221(12) 0.0288(14) 0.0542(17) -0.0044(11) 0.0001(12) 0.0113(13)
C12 0.0321(14) 0.0317(15) 0.0551(18) -0.0028(12) 0.0030(13) 0.0171(13)
C13 0.0318(14) 0.0421(17) 0.062(2) -0.0022(13) 0.0123(14) 0.0108(15)
C14 0.0235(13) 0.0397(17) 0.074(2) -0.0025(12) 0.0065(14) 0.0071(16)
C15 0.0230(13) 0.0295(15) 0.063(2) -0.0016(11) -0.0053(13) 0.0036(14)
C16 0.0512(19) 0.078(3) 0.053(2) 0.0050(18) 0.0125(16) 0.0238(19)
C17 0.0303(13) 0.0198(12) 0.0252(12) 0.0014(10) 0.0049(10) -0.0005(10)
C18 0.0303(13) 0.0178(12) 0.0262(13) 0.0029(10) 0.0033(11) 0.0017(10)
C19 0.0270(12) 0.0248(13) 0.0239(12) 0.0013(10) 0.0019(10) 0.0019(10)
C20 0.0249(12) 0.0365(15) 0.0259(13) -0.0008(11) 0.0035(10) 0.0013(11)
C21 0.0265(13) 0.0463(16) 0.0254(13) -0.0035(12) -0.0007(10) 0.0014(12)
C22 0.0337(14) 0.0378(15) 0.0230(13) -0.0045(12) 0.0072(11) -0.0024(11)
C23 0.0260(13) 0.0472(17) 0.0335(15) 0.0013(12) 0.0063(11) -0.0031(13)
C24 0.0257(13) 0.0403(16) 0.0277(14) 0.0034(11) -0.0014(10) -0.0014(11)

loop_
_atom_type_symbol
_atom_type_description
_atom_type_scat_dispersion_real
_atom_type_scat_dispersion_imag
_atom_type_scat_source
C C 0.0033 0.0016 'International Tables Vol C Tables 4.2.6.8 and 6.1.1.4'
H H 0.0000 0.0000 'International Tables Vol C Tables 4.2.6.8 and 6.1.1.4'
N N 0.0061 0.0033 'International Tables Vol C Tables 4.2.6.8 and 6.1.1.4'
O O 0.0106 0.0060 'International Tables Vol C Tables 4.2.6.8 and 6.1.1.4'
S S 0.1246 0.1234 'International Tables Vol C Tables 4.2.6.8 and 6.1.1.4'
I I -0.4742 1.8119 'International Tables Vol C Tables 4.2.6.8 and 6.1.1.4'

loop_
_geom_angle_atom_site_label_1
_geom_angle_atom_site_label_2
_geom_angle_atom_site_label_3
_geom_angle_site_symmetry_1
_geom_angle_site_symmetry_3
_geom_angle
_geom_angle_publ_flag
O2 S1 O1 . . 119.32(11) ?
O2 S1 N1 . . 108.66(10) ?
O1 S1 N1 . . 106.96(10) ?
O2 S1 C1 . . 110.27(12) ?
O1 S1 C1 . . 108.82(12) ?
N1 S1 C1 . . 101.24(11) ?
C7 O3 H3O . . 109.5 ?
C12 O5 C16 . . 118.0(2) ?
C8 N1 C17 . . 113.69(18) ?
C8 N1 S1 . . 112.47(15) ?
C17 N1 S1 . . 115.63(15) ?
C2 C1 C6 . . 122.1(2) ?
C2 C1 S1 . . 120.8(2) ?
C6 C1 S1 . . 117.17(19) ?
C3 C2 C1 . . 118.8(3) ?
C3 C2 H2 . . 120.6 ?
C1 C2 H2 . . 120.6 ?
C4 C3 C2 . . 120.0(3) ?
C4 C3 H3 . . 120.0 ?
C2 C3 H3 . . 120.0 ?
C3 C4 C5 . . 120.9(3) ?
C3 C4 H4 . . 119.6 ?
C5 C4 H4 . . 119.6 ?
C4 C5 C6 . . 120.7(3) ?
C4 C5 H5 . . 119.6 ?
C6 C5 H5 . . 119.6 ?
C5 C6 C1 . . 117.5(3) ?
C5 C6 C7 . . 121.6(3) ?
C1 C6 C7 . . 120.9(2) ?
O3 C7 C8 . . 121.7(2) ?
O3 C7 C6 . . 116.2(2) ?
C8 C7 C6 . . 122.1(2) ?
C7 C8 C9 . . 120.9(2) ?
C7 C8 N1 . . 118.8(2) ?
C9 C8 N1 . . 120.2(2) ?
O4 C9 C8 . . 118.8(3) ?
O4 C9 C10 . . 118.7(2) ?
C8 C9 C10 . . 122.5(2) ?
C11 C10 C15 . . 119.8(3) ?
C11 C10 C9 . . 121.6(2) ?
C15 C10 C9 . . 118.6(3) ?
C12 C11 C10 . . 120.1(2) ?
C12 C11 H11 . . 120.0 ?
C10 C11 H11 . . 120.0 ?
O5 C12 C11 . . 115.2(2) ?
O5 C12 C13 . . 124.7(3) ?
C11 C12 C13 . . 120.1(3) ?
C14 C13 C12 . . 119.6(3) ?
C14 C13 H13 . . 120.2 ?
C12 C13 H13 . . 120.2 ?
C15 C14 C13 . . 121.0(3) ?
C15 C14 H14 . . 119.5 ?
C13 C14 H14 . . 119.5 ?
C14 C15 C10 . . 119.5(3) ?
C14 C15 H15 . . 120.3 ?
C10 C15 H15 . . 120.3 ?
O5 C16 H16A . . 109.5 ?
O5 C16 H16B . . 109.5 ?
H16A C16 H16B . . 109.5 ?
O5 C16 H16C . . 109.5 ?
H16A C16 H16C . . 109.5 ?
H16B C16 H16C . . 109.5 ?
N1 C17 C18 . . 108.30(19) ?
N1 C17 H17A . . 110.0 ?
C18 C17 H17A . . 110.0 ?
N1 C17 H17B . . 110.0 ?
C18 C17 H17B . . 110.0 ?
H17A C17 H17B . . 108.4 ?
O6 C18 C19 . . 121.9(2) ?
O6 C18 C17 . . 119.4(2) ?
C19 C18 C17 . . 118.7(2) ?
C20 C19 C24 . . 118.7(2) ?
C20 C19 C18 . . 122.3(2) ?
C24 C19 C18 . . 118.9(2) ?
C21 C20 C19 . . 120.8(2) ?
C21 C20 H20 . . 119.6 ?
C19 C20 H20 . . 119.6 ?
C20 C21 C22 . . 119.4(2) ?
C20 C21 H21 . . 120.3 ?
C22 C21 H21 . . 120.3 ?
C21 C22 C23 . . 120.9(2) ?
C21 C22 I1 . . 119.18(19) ?
C23 C22 I1 . . 119.96(19) ?
C24 C23 C22 . . 119.2(2) ?
C24 C23 H23 . . 120.4 ?
C22 C23 H23 . . 120.4 ?
C23 C24 C19 . . 121.0(2) ?
C23 C24 H24 . . 119.5 ?
C19 C24 H24 . . 119.5 ?

loop_
_geom_bond_atom_site_label_1
_geom_bond_atom_site_label_2
_geom_bond_site_symmetry_2
_geom_bond_distance
_geom_bond_publ_flag
I1 C22 . 2.098(3) ?
S1 O2 . 1.4272(18) ?
S1 O1 . 1.4290(18) ?
S1 N1 . 1.6472(19) ?
S1 C1 . 1.758(3) ?
O3 C7 . 1.311(3) ?
O3 H3O . 0.8400 ?
O4 C9 . 1.267(3) ?
O5 C12 . 1.366(4) ?
O5 C16 . 1.427(4) ?
O6 C18 . 1.216(3) ?
N1 C8 . 1.450(3) ?
N1 C17 . 1.489(3) ?
C1 C2 . 1.386(4) ?
C1 C6 . 1.402(4) ?
C2 C3 . 1.383(4) ?
C2 H2 . 0.9500 ?
C3 C4 . 1.376(5) ?
C3 H3 . 0.9500 ?
C4 C5 . 1.383(5) ?
C4 H4 . 0.9500 ?
C5 C6 . 1.387(4) ?
C5 H5 . 0.9500 ?
C6 C7 . 1.480(4) ?
C7 C8 . 1.388(4) ?
C8 C9 . 1.437(4) ?
C9 C10 . 1.484(4) ?
C10 C11 . 1.389(4) ?
C10 C15 . 1.402(4) ?
C11 C12 . 1.387(4) ?
C11 H11 . 0.9500 ?
C12 C13 . 1.388(4) ?
C13 C14 . 1.387(4) ?
C13 H13 . 0.9500 ?
C14 C15 . 1.375(4) ?
C14 H14 . 0.9500 ?
C15 H15 . 0.9500 ?
C16 H16A . 0.9800 ?
C16 H16B . 0.9800 ?
C16 H16C . 0.9800 ?
C17 C18 . 1.530(3) ?
C17 H17A . 0.9900 ?
C17 H17B . 0.9900 ?
C18 C19 . 1.489(3) ?
C19 C20 . 1.393(3) ?
C19 C24 . 1.396(4) ?
C20 C21 . 1.383(4) ?
C20 H20 . 0.9500 ?
C21 C22 . 1.384(4) ?
C21 H21 . 0.9500 ?
C22 C23 . 1.390(4) ?
C23 C24 . 1.378(4) ?
C23 H23 . 0.9500 ?
C24 H24 . 0.9500 ?

loop_
_geom_hbond_atom_site_label_D
_geom_hbond_atom_site_label_H
_geom_hbond_atom_site_label_A
_geom_hbond_site_symmetry_A
_geom_hbond_distance_DH
_geom_hbond_distance_HA
_geom_hbond_distance_DA
_geom_hbond_angle_DHA
O3 H3O O4 . 0.84 1.76 2.509(3) 147
C11 H11 N1 . 0.95 2.61 3.006(3) 106
C17 H17A O2 . 0.99 2.42 2.902(3) 109

loop_
_geom_torsion_atom_site_label_1
_geom_torsion_atom_site_label_2
_geom_torsion_atom_site_label_3
_geom_torsion_atom_site_label_4
_geom_torsion_site_symmetry_1
_geom_torsion_site_symmetry_2
_geom_torsion_site_symmetry_3
_geom_torsion_site_symmetry_4
_geom_torsion
_geom_torsion_publ_flag
O2 S1 N1 C8 . . . . -173.39(16) ?
O1 S1 N1 C8 . . . . 56.56(19) ?
C1 S1 N1 C8 . . . . -57.30(19) ?
O2 S1 N1 C17 . . . . -40.51(19) ?
O1 S1 N1 C17 . . . . -170.56(17) ?
C1 S1 N1 C17 . . . . 75.58(18) ?
O2 S1 C1 C2 . . . . -30.4(2) ?
O1 S1 C1 C2 . . . . 102.2(2) ?
N1 S1 C1 C2 . . . . -145.3(2) ?
O2 S1 C1 C6 . . . . 150.53(19) ?
O1 S1 C1 C6 . . . . -76.8(2) ?
N1 S1 C1 C6 . . . . 35.6(2) ?
C6 C1 C2 C3 . . . . 2.0(4) ?
S1 C1 C2 C3 . . . . -177.0(2) ?
C1 C2 C3 C4 . . . . -0.4(5) ?
C2 C3 C4 C5 . . . . -1.0(5) ?
C3 C4 C5 C6 . . . . 0.9(5) ?
C4 C5 C6 C1 . . . . 0.6(5) ?
C4 C5 C6 C7 . . . . 179.9(3) ?
C2 C1 C6 C5 . . . . -2.0(4) ?
S1 C1 C6 C5 . . . . 177.0(2) ?
C2 C1 C6 C7 . . . . 178.7(2) ?
S1 C1 C6 C7 . . . . -2.3(3) ?
C5 C6 C7 O3 . . . . -16.8(4) ?
C1 C6 C7 O3 . . . . 162.5(2) ?
C5 C6 C7 C8 . . . . 164.7(3) ?
C1 C6 C7 C8 . . . . -16.0(4) ?
O3 C7 C8 C9 . . . . -3.4(4) ?
C6 C7 C8 C9 . . . . 175.0(2) ?
O3 C7 C8 N1 . . . . 173.5(2) ?
C6 C7 C8 N1 . . . . -8.0(4) ?
C17 N1 C8 C7 . . . . -85.5(3) ?
S1 N1 C8 C7 . . . . 48.3(3) ?
C17 N1 C8 C9 . . . . 91.4(3) ?
S1 N1 C8 C9 . . . . -134.7(2) ?
C7 C8 C9 O4 . . . . 11.6(4) ?
N1 C8 C9 O4 . . . . -165.2(2) ?
C7 C8 C9 C10 . . . . -168.2(2) ?
N1 C8 C9 C10 . . . . 14.9(4) ?
O4 C9 C10 C11 . . . . -141.7(3) ?
C8 C9 C10 C11 . . . . 38.2(4) ?
O4 C9 C10 C15 . . . . 35.8(4) ?
C8 C9 C10 C15 . . . . -144.3(3) ?
C15 C10 C11 C12 . . . . 1.2(4) ?
C9 C10 C11 C12 . . . . 178.7(3) ?
C16 O5 C12 C11 . . . . -175.2(3) ?
C16 O5 C12 C13 . . . . 4.5(4) ?
C10 C11 C12 O5 . . . . 179.8(2) ?
C10 C11 C12 C13 . . . . 0.1(4) ?
O5 C12 C13 C14 . . . . 179.2(3) ?
C11 C12 C13 C14 . . . . -1.1(4) ?
C12 C13 C14 C15 . . . . 0.7(5) ?
C13 C14 C15 C10 . . . . 0.6(4) ?
C11 C10 C15 C14 . . . . -1.6(4) ?
C9 C10 C15 C14 . . . . -179.2(3) ?
C8 N1 C17 C18 . . . . -74.6(2) ?
S1 N1 C17 C18 . . . . 153.04(16) ?
N1 C17 C18 O6 . . . . 97.6(3) ?
N1 C17 C18 C19 . . . . -80.6(3) ?
O6 C18 C19 C20 . . . . -171.2(2) ?
C17 C18 C19 C20 . . . . 6.9(3) ?
O6 C18 C19 C24 . . . . 7.4(4) ?
C17 C18 C19 C24 . . . . -174.5(2) ?
C24 C19 C20 C21 . . . . -1.6(4) ?
C18 C19 C20 C21 . . . . 177.0(2) ?
C19 C20 C21 C22 . . . . 1.3(4) ?
C20 C21 C22 C23 . . . . 0.3(4) ?
C20 C21 C22 I1 . . . . -178.5(2) ?
C21 C22 C23 C24 . . . . -1.4(4) ?
I1 C22 C23 C24 . . . . 177.4(2) ?
C22 C23 C24 C19 . . . . 1.0(4) ?
C20 C19 C24 C23 . . . . 0.5(4) ?
C18 C19 C24 C23 . . . . -178.2(2) ?

loop_
_cod_related_entry_id
_cod_related_entry_database
_cod_related_entry_code
1 ChemSpider 24745790
